data_7044563
loop_
_publ_author_name
'Ouyang, Hao'
'Nie, Kun'
'Yuan, Dan'
'Yao, Yingming'

_publ_section_title
;
 Synthesis of amine-bridged bis(phenolate) rare-earth metal aryloxides and
 their catalytic performances for the ring-opening polymerization of
 L-lactic acid O-carboxyanhydride and L-lactide
;
_journal_name_full 'Dalton Trans.'
_journal_paper_doi 10.1039/C7DT03001K
_journal_year 2017
_chemical_formula_moiety '2(C84 H120 N2 O8 Y2), 3(C4 H8 O)'
_chemical_formula_sum 'C180 H264 N4 O19 Y4'
_chemical_formula_weight 3143.58
_space_group_crystal_system triclinic
_space_group_IT_number 2
_space_group_name_Hall '-P 1'
_space_group_name_H-M_alt 'P -1'
_symmetry_space_group_name_Hall '-P 1'
_symmetry_space_group_name_H-M 'P -1'
_atom_sites_solution_hydrogens geom
_audit_creation_method SHELXL-2017/1
_audit_update_record
;
2017-10-03 deposited with the CCDC.
2017-10-26 downloaded from the CCDC.
;
_cell_angle_alpha 75.610(15)
_cell_angle_beta 70.403(14)
_cell_angle_gamma 66.585(13)
_cell_formula_units_Z 1
_cell_length_a 15.5796(11)
_cell_length_b 18.2982(14)
_cell_length_c 18.7574(18)
_cell_measurement_reflns_used 20214
_cell_measurement_temperature 223(2)
_cell_measurement_theta_max 27.6
_cell_measurement_theta_min 3.0
_cell_volume 4581.5(9)
_computing_cell_refinement CrystalClear
_computing_data_collection CrystalClear
_computing_data_reduction CrystalStructure
_computing_molecular_graphics 'SHELXTL Ver. 6.10, (Sheldrick, 2000)'
_computing_publication_material 'SHELXTL Ver. 6.10, (Sheldrick, 2000)'
_computing_structure_refinement 'SHELXL-2017/1 (Sheldrick, 2017)'
_computing_structure_solution 'SHELXT 2014/4 (Sheldrick, 2014)'
_diffrn_ambient_temperature 223(2)
_diffrn_detector_area_resol_mean 14.63
_diffrn_measured_fraction_theta_full 0.994
_diffrn_measured_fraction_theta_max 0.990
_diffrn_measurement_device_type 'Rigaku Saturn'
_diffrn_measurement_method \w
_diffrn_radiation_type MoK\a
_diffrn_radiation_wavelength 0.71075
_diffrn_reflns_av_R_equivalents 0.0675
_diffrn_reflns_av_unetI/netI 0.1420
_diffrn_reflns_Laue_measured_fraction_full 0.994
_diffrn_reflns_Laue_measured_fraction_max 0.990
_diffrn_reflns_limit_h_max 19
_diffrn_reflns_limit_h_min -15
_diffrn_reflns_limit_k_max 22
_diffrn_reflns_limit_k_min -22
_diffrn_reflns_limit_l_max 23
_diffrn_reflns_limit_l_min -20
_diffrn_reflns_number 40070
_diffrn_reflns_point_group_measured_fraction_full 0.994
_diffrn_reflns_point_group_measured_fraction_max 0.990
_diffrn_reflns_theta_full 25.242
_diffrn_reflns_theta_max 26.372
_diffrn_reflns_theta_min 3.045
_diffrn_source 'fine-focus sealed tube'
_exptl_absorpt_coefficient_mu 1.312
_exptl_absorpt_correction_T_max 0.6942
_exptl_absorpt_correction_T_min 0.4199
_exptl_absorpt_correction_type multi-scan
_exptl_absorpt_process_details 'Jacobson, R. (1998) Private communication'
_exptl_crystal_colour colorless
_exptl_crystal_density_diffrn 1.139
_exptl_crystal_description prism
_exptl_crystal_F_000 1680
_exptl_crystal_size_max 0.800
_exptl_crystal_size_mid 0.700
_exptl_crystal_size_min 0.300
_refine_diff_density_max 1.480
_refine_diff_density_min -1.358
_refine_diff_density_rms 0.143
_refine_ls_extinction_method none
_refine_ls_goodness_of_fit_ref 1.071
_refine_ls_hydrogen_treatment constr
_refine_ls_matrix_type full
_refine_ls_number_parameters 951
_refine_ls_number_reflns 18548
_refine_ls_number_restraints 10
_refine_ls_restrained_S_all 1.072
_refine_ls_R_factor_all 0.1282
_refine_ls_R_factor_gt 0.0804
_refine_ls_shift/su_max 0.001
_refine_ls_shift/su_mean 0.000
_refine_ls_structure_factor_coef Fsqd
_refine_ls_weighting_details 'w=1/[\s^2^(Fo^2^)+(0.1744P)^2^] where P=(Fo^2^+2Fc^2^)/3'
_refine_ls_weighting_scheme calc
_refine_ls_wR_factor_gt 0.2251
_refine_ls_wR_factor_ref 0.3046
_reflns_Friedel_coverage 0.000
_reflns_number_gt 11014
_reflns_number_total 18548
_reflns_threshold_expression 'I > 2\s(I)'
_cod_data_source_file c7dt03001k2.cif
_cod_data_source_block complex5
_cod_database_code 7044563
_shelx_shelxl_version_number 2017/1
_shelx_space_group_comment
;
The symmetry employed for this shelxl refinement is uniquely defined
by the following loop, which should always be used as a source of
symmetry information in preference to the above space-group names.
They are only intended as comments.
;
_shelx_estimated_absorpt_t_min 0.420
_shelx_estimated_absorpt_t_max 0.694

loop_
_space_group_symop_operation_xyz
'x, y, z'
'-x, -y, -z'

loop_
_atom_site_label
_atom_site_type_symbol
_atom_site_fract_x
_atom_site_fract_y
_atom_site_fract_z
_atom_site_U_iso_or_equiv
_atom_site_adp_type
_atom_site_occupancy
_atom_site_site_symmetry_order
_atom_site_calc_flag
_atom_site_refinement_flags_posn
_atom_site_refinement_flags_adp
_atom_site_refinement_flags_occupancy
_atom_site_disorder_assembly
_atom_site_disorder_group
Y1 Y 0.61231(4) 0.40714(3) 0.00134(3) 0.02763(18) Uani 1 1 d . . . . .
Y2 Y 0.51961(4) 0.09990(3) 0.48580(3) 0.02894(18) Uani 1 1 d . . . . .
O1 O 0.6256(3) 0.3069(2) -0.0457(3) 0.0421(10) Uani 1 1 d . . . . .
O2 O 0.7309(3) 0.4494(2) -0.0528(2) 0.0351(9) Uani 1 1 d . . . . .
O3 O 0.5001(3) 0.5173(2) 0.0634(2) 0.0319(9) Uani 1 1 d . . . . .
O4 O 0.5624(3) 0.3453(2) 0.1271(2) 0.0445(11) Uani 1 1 d . . . . .
O5 O 0.4197(3) 0.2029(2) 0.4403(2) 0.0403(10) Uani 1 1 d . . . . .
O6 O 0.6643(3) 0.0814(2) 0.4156(2) 0.0339(9) Uani 1 1 d . . . . .
O8 O 0.4443(4) 0.1329(3) 0.6117(2) 0.0501(12) Uani 1 1 d . . . . .
O7 O 0.4641(3) 0.0258(2) 0.4425(2) 0.0347(9) Uani 1 1 d . . . . .
O9 O 0.2295(10) 0.7615(7) 0.2762(7) 0.083(2) Uani 0.5 1 d . . P . .
C90 C 0.9968(10) 0.6995(8) 0.3026(7) 0.0458(13) Uani 0.5 1 d . . P . .
H90A H 0.982847 0.738195 0.336442 0.055 Uiso 0.5 1 calc R U P . .
H90B H 1.045126 0.648582 0.316853 0.055 Uiso 0.5 1 calc R U P . .
N2 N 0.5569(3) 0.2163(3) 0.5085(3) 0.0329(11) Uani 1 1 d . . . . .
N1 N 0.7527(3) 0.2961(3) 0.0459(3) 0.0307(10) Uani 1 1 d . . . . .
C1 C 0.6684(4) 0.2262(3) -0.0384(3) 0.0342(13) Uani 1 1 d . . . . .
C2 C 0.6221(5) 0.1764(4) -0.0417(4) 0.0425(15) Uani 1 1 d . . . . .
C3 C 0.6727(5) 0.0938(4) -0.0331(4) 0.0432(15) Uani 1 1 d . . . . .
H3 H 0.643214 0.059254 -0.036340 0.052 Uiso 1 1 calc R U . . .
C4 C 0.7636(5) 0.0598(4) -0.0200(3) 0.0400(14) Uani 1 1 d . . . . .
C5 C 0.8076(5) 0.1104(3) -0.0172(4) 0.0384(14) Uani 1 1 d . . . . .
H5 H 0.869848 0.088846 -0.009103 0.046 Uiso 1 1 calc R U . . .
C6 C 0.7610(4) 0.1931(3) -0.0261(4) 0.0377(14) Uani 1 1 d . . . . .
C7 C 0.8267(4) 0.4314(3) -0.0616(3) 0.0306(12) Uani 1 1 d . . . . .
C8 C 0.8818(4) 0.4729(3) -0.1228(3) 0.0341(13) Uani 1 1 d . . . . .
C9 C 0.9793(4) 0.4511(3) -0.1254(3) 0.0345(13) Uani 1 1 d . . . . .
H9 H 1.016703 0.477734 -0.164972 0.041 Uiso 1 1 calc R U . . .
C10 C 1.0258(4) 0.3919(3) -0.0731(4) 0.0345(13) Uani 1 1 d . . . . .
C11 C 0.9703(4) 0.3539(4) -0.0169(4) 0.0375(14) Uani 1 1 d . . . . .
H11 H 0.999580 0.313346 0.018260 0.045 Uiso 1 1 calc R U . . .
C12 C 0.8712(4) 0.3723(3) -0.0088(3) 0.0305(12) Uani 1 1 d . . . . .
C13 C 0.8106(4) 0.2471(4) -0.0192(4) 0.0402(14) Uani 1 1 d . . . . .
H13A H 0.874810 0.213830 -0.011561 0.048 Uiso 1 1 calc R U . . .
H13B H 0.819944 0.283505 -0.067038 0.048 Uiso 1 1 calc R U . . .
C14 C 0.8146(4) 0.3330(4) 0.0596(3) 0.0356(13) Uani 1 1 d . . . . .
H14A H 0.860387 0.291093 0.086159 0.043 Uiso 1 1 calc R U . . .
H14B H 0.772726 0.373254 0.094163 0.043 Uiso 1 1 calc R U . . .
C15 C 0.7174(4) 0.2489(4) 0.1173(4) 0.0409(15) Uani 1 1 d . . . . .
H15A H 0.698332 0.209219 0.105479 0.049 Uiso 1 1 calc R U . . .
H15B H 0.770307 0.219660 0.141847 0.049 Uiso 1 1 calc R U . . .
C16 C 0.6350(6) 0.2982(5) 0.1705(4) 0.0568(19) Uani 1 1 d . . . . .
H16 H 0.654568 0.334317 0.188346 0.068 Uiso 1 1 calc R U . . .
C17 C 0.5783(5) 0.2532(4) 0.2390(4) 0.061(2) Uani 1 1 d . . . . .
H17A H 0.578424 0.204682 0.225617 0.073 Uiso 1 1 calc R U . . .
H17B H 0.604539 0.238740 0.283354 0.073 Uiso 1 1 calc R U . . .
C18 C 0.4804(5) 0.3150(5) 0.2530(5) 0.068(2) Uani 1 1 d . . . . .
H18A H 0.431008 0.291129 0.283728 0.081 Uiso 1 1 calc R U . . .
H18B H 0.476874 0.356676 0.279215 0.081 Uiso 1 1 calc R U . . .
C19 C 0.4674(5) 0.3484(5) 0.1757(4) 0.0517(18) Uani 1 1 d . . . . .
H19A H 0.442124 0.316283 0.158808 0.062 Uiso 1 1 calc R U . . .
H19B H 0.422070 0.403915 0.174852 0.062 Uiso 1 1 calc R U . . .
C20 C 0.5196(5) 0.2088(4) -0.0529(5) 0.0521(18) Uani 1 1 d . . . . .
C21 C 0.4500(6) 0.2571(5) 0.0129(6) 0.075(3) Uani 1 1 d . . . . .
H21A H 0.461479 0.226292 0.061004 0.112 Uiso 1 1 calc R U . . .
H21B H 0.383467 0.268326 0.013417 0.112 Uiso 1 1 calc R U . . .
H21C H 0.461053 0.307357 0.005674 0.112 Uiso 1 1 calc R U . . .
C22 C 0.4816(6) 0.1409(5) -0.0512(6) 0.082(3) Uani 1 1 d . . . . .
H22A H 0.521484 0.111544 -0.094279 0.124 Uiso 1 1 calc R U . . .
H22B H 0.414904 0.164589 -0.054184 0.124 Uiso 1 1 calc R U . . .
H22C H 0.484988 0.104351 -0.004035 0.124 Uiso 1 1 calc R U . . .
C23 C 0.5179(6) 0.2608(5) -0.1303(5) 0.070(2) Uani 1 1 d . . . . .
H23A H 0.544833 0.301893 -0.135308 0.104 Uiso 1 1 calc R U . . .
H23B H 0.451462 0.286061 -0.134049 0.104 Uiso 1 1 calc R U . . .
H23C H 0.556183 0.227454 -0.170771 0.104 Uiso 1 1 calc R U . . .
C24 C 0.8122(5) -0.0323(4) -0.0078(4) 0.0457(16) Uani 1 1 d . . . . .
C25 C 0.9139(7) -0.0594(5) 0.0050(6) 0.073(2) Uani 1 1 d . . . . .
H25A H 0.954719 -0.035649 -0.037797 0.109 Uiso 1 1 calc R U . . .
H25B H 0.942568 -0.117482 0.009001 0.109 Uiso 1 1 calc R U . . .
H25C H 0.908186 -0.041997 0.051667 0.109 Uiso 1 1 calc R U . . .
C26 C 0.7480(7) -0.0666(5) 0.0612(5) 0.078(3) Uani 1 1 d . . . . .
H26A H 0.774880 -0.124828 0.066633 0.116 Uiso 1 1 calc R U . . .
H26B H 0.683314 -0.048673 0.054488 0.116 Uiso 1 1 calc R U . . .
H26C H 0.744740 -0.048260 0.106616 0.116 Uiso 1 1 calc R U . . .
C27 C 0.8283(8) -0.0663(5) -0.0796(5) 0.082(3) Uani 1 1 d . . . . .
H27A H 0.865595 -0.040381 -0.123254 0.123 Uiso 1 1 calc R U . . .
H27B H 0.766055 -0.056505 -0.087616 0.123 Uiso 1 1 calc R U . . .
H27C H 0.863449 -0.123713 -0.073520 0.123 Uiso 1 1 calc R U . . .
C28 C 0.8373(4) 0.5404(4) -0.1795(4) 0.0408(15) Uani 1 1 d . . . . .
C29 C 0.7585(5) 0.6078(4) -0.1353(5) 0.0546(18) Uani 1 1 d . . . . .
H29A H 0.707912 0.588176 -0.100394 0.082 Uiso 1 1 calc R U . . .
H29B H 0.730946 0.652583 -0.170878 0.082 Uiso 1 1 calc R U . . .
H29C H 0.786616 0.625427 -0.106696 0.082 Uiso 1 1 calc R U . . .
C30 C 0.7945(5) 0.5101(4) -0.2232(4) 0.0479(16) Uani 1 1 d . . . . .
H30A H 0.844076 0.464434 -0.247355 0.072 Uiso 1 1 calc R U . . .
H30B H 0.770794 0.552640 -0.261962 0.072 Uiso 1 1 calc R U . . .
H30C H 0.741211 0.493928 -0.188166 0.072 Uiso 1 1 calc R U . . .
C31 C 0.9129(6) 0.5755(5) -0.2380(5) 0.072(3) Uani 1 1 d . . . . .
H31A H 0.936018 0.600447 -0.211767 0.108 Uiso 1 1 calc R U . . .
H31B H 0.883169 0.615355 -0.275650 0.108 Uiso 1 1 calc R U . . .
H31C H 0.967107 0.532691 -0.263268 0.108 Uiso 1 1 calc R U . . .
C32 C 1.1331(4) 0.3767(4) -0.0796(4) 0.0462(16) Uani 1 1 d . . . . .
C33 C 1.1708(6) 0.3044(5) -0.0234(7) 0.089(3) Uani 1 1 d . . . . .
H33A H 1.238185 0.295097 -0.028311 0.134 Uiso 1 1 calc R U . . .
H33B H 1.165630 0.257370 -0.034225 0.134 Uiso 1 1 calc R U . . .
H33C H 1.132591 0.314589 0.028202 0.134 Uiso 1 1 calc R U . . .
C34 C 1.1388(5) 0.4492(5) -0.0598(5) 0.059(2) Uani 1 1 d . . . . .
H34A H 1.098694 0.458461 -0.008411 0.088 Uiso 1 1 calc R U . . .
H34B H 1.115808 0.495911 -0.095562 0.088 Uiso 1 1 calc R U . . .
H34C H 1.205550 0.440094 -0.062672 0.088 Uiso 1 1 calc R U . . .
C35 C 1.1953(5) 0.3624(6) -0.1606(6) 0.082(3) Uani 1 1 d . . . . .
H35A H 1.196707 0.312661 -0.171357 0.123 Uiso 1 1 calc R U . . .
H35B H 1.260822 0.358674 -0.165405 0.123 Uiso 1 1 calc R U . . .
H35C H 1.167969 0.406672 -0.196601 0.123 Uiso 1 1 calc R U . . .
C36 C 0.5168(4) 0.5249(3) 0.1272(3) 0.0338(13) Uani 1 1 d . . . . .
C37 C 0.4423(5) 0.5391(4) 0.1953(4) 0.0486(17) Uani 1 1 d . . . . .
H37 H 0.378416 0.547458 0.196295 0.058 Uiso 1 1 calc R U . . .
C38 C 0.4632(6) 0.5407(5) 0.2611(4) 0.058(2) Uani 1 1 d . . . . .
H38 H 0.412581 0.549426 0.306216 0.070 Uiso 1 1 calc R U . . .
C39 C 0.5537(6) 0.5302(5) 0.2630(4) 0.0570(19) Uani 1 1 d . . . . .
C40 C 0.6272(5) 0.5184(4) 0.1949(4) 0.0458(16) Uani 1 1 d . . . . .
H40 H 0.690513 0.511731 0.194242 0.055 Uiso 1 1 calc R U . . .
C41 C 0.6088(4) 0.5165(3) 0.1282(4) 0.0357(13) Uani 1 1 d . . . . .
H41 H 0.659406 0.509408 0.082986 0.043 Uiso 1 1 calc R U . . .
C42 C 0.5763(7) 0.5321(7) 0.3345(5) 0.086(3) Uani 1 1 d . . . . .
H42A H 0.606341 0.477539 0.356785 0.130 Uiso 1 1 calc R U . . .
H42B H 0.516783 0.558311 0.370907 0.130 Uiso 1 1 calc R U . . .
H42C H 0.620454 0.561504 0.321932 0.130 Uiso 1 1 calc R U . . .
C43 C 0.3706(5) 0.2805(3) 0.4526(3) 0.0369(14) Uani 1 1 d . . . . .
C44 C 0.2697(5) 0.3168(4) 0.4605(3) 0.0397(14) Uani 1 1 d . . . . .
C45 C 0.2271(5) 0.3967(4) 0.4734(4) 0.0427(15) Uani 1 1 d . . . . .
H45 H 0.160531 0.422325 0.477002 0.051 Uiso 1 1 calc R U . . .
C46 C 0.2765(5) 0.4402(4) 0.4813(4) 0.0447(16) Uani 1 1 d . . . . .
C47 C 0.3748(5) 0.4047(3) 0.4730(3) 0.0382(14) Uani 1 1 d . . . . .
H47 H 0.410079 0.434478 0.476388 0.046 Uiso 1 1 calc R U . . .
C48 C 0.4227(4) 0.3244(3) 0.4595(3) 0.0363(13) Uani 1 1 d . . . . .
C49 C 0.7318(4) 0.1174(3) 0.3844(3) 0.0299(12) Uani 1 1 d . . . . .
C50 C 0.8067(4) 0.0965(3) 0.3166(4) 0.0369(14) Uani 1 1 d . . . . .
C51 C 0.8666(4) 0.1423(4) 0.2852(4) 0.0393(14) Uani 1 1 d . . . . .
H51 H 0.913975 0.130146 0.238958 0.047 Uiso 1 1 calc R U . . .
C52 C 0.8610(4) 0.2052(4) 0.3178(4) 0.0388(14) Uani 1 1 d . . . . .
C53 C 0.7913(4) 0.2198(3) 0.3868(3) 0.0357(13) Uani 1 1 d . . . . .
H53 H 0.786503 0.260429 0.411869 0.043 Uiso 1 1 calc R U . . .
C54 C 0.7281(4) 0.1769(3) 0.4205(3) 0.0329(13) Uani 1 1 d . . . . .
C55 C 0.5285(4) 0.2876(4) 0.4515(4) 0.0381(14) Uani 1 1 d . . . . .
H55A H 0.551919 0.328276 0.455920 0.046 Uiso 1 1 calc R U . . .
H55B H 0.560964 0.271779 0.400251 0.046 Uiso 1 1 calc R U . . .
C56 C 0.6638(4) 0.1905(4) 0.4998(3) 0.0363(13) Uani 1 1 d . . . . .
H56A H 0.682690 0.140510 0.534289 0.044 Uiso 1 1 calc R U . . .
H56B H 0.675774 0.231436 0.516389 0.044 Uiso 1 1 calc R U . . .
C57 C 0.5028(5) 0.2382(4) 0.5875(4) 0.0465(16) Uani 1 1 d . . . . .
H57A H 0.537805 0.263065 0.603092 0.056 Uiso 1 1 calc R U . . .
H57B H 0.438642 0.278205 0.586310 0.056 Uiso 1 1 calc R U . . .
C58 C 0.4907(6) 0.1701(5) 0.6438(5) 0.065(2) Uani 1 1 d . . . . .
H58 H 0.553717 0.131692 0.651954 0.078 Uiso 1 1 calc R U . . .
C59 C 0.4157(9) 0.1931(7) 0.7200(4) 0.105(4) Uani 1 1 d . . . . .
H59A H 0.447310 0.190486 0.758301 0.126 Uiso 1 1 calc R U . . .
H59B H 0.368304 0.247177 0.713252 0.126 Uiso 1 1 calc R U . . .
C60 C 0.3701(6) 0.1317(5) 0.7415(4) 0.068(2) Uani 1 1 d . . . . .
H60A H 0.305627 0.150230 0.777016 0.081 Uiso 1 1 calc R U . . .
H60B H 0.409976 0.081703 0.765739 0.081 Uiso 1 1 calc R U . . .
C61 C 0.3629(6) 0.1194(5) 0.6678(4) 0.063(2) Uani 1 1 d . . . . .
H61A H 0.364773 0.064611 0.670600 0.075 Uiso 1 1 calc R U . . .
H61B H 0.302484 0.157493 0.656241 0.075 Uiso 1 1 calc R U . . .
C62 C 0.2104(4) 0.2719(4) 0.4498(4) 0.0426(15) Uani 1 1 d . . . . .
C63 C 0.1034(5) 0.3223(5) 0.4608(5) 0.0580(19) Uani 1 1 d . . . . .
H63A H 0.074652 0.333408 0.513265 0.087 Uiso 1 1 calc R U . . .
H63B H 0.070432 0.293202 0.449417 0.087 Uiso 1 1 calc R U . . .
H63C H 0.096786 0.372582 0.426750 0.087 Uiso 1 1 calc R U . . .
C64 C 0.2157(5) 0.1961(4) 0.5078(4) 0.0516(18) Uani 1 1 d . . . . .
H64A H 0.282649 0.160409 0.500478 0.077 Uiso 1 1 calc R U . . .
H64B H 0.177227 0.169189 0.500721 0.077 Uiso 1 1 calc R U . . .
H64C H 0.190552 0.210682 0.559087 0.077 Uiso 1 1 calc R U . . .
C65 C 0.2513(5) 0.2489(4) 0.3678(4) 0.0478(16) Uani 1 1 d . . . . .
H65A H 0.254865 0.296176 0.331277 0.072 Uiso 1 1 calc R U . . .
H65B H 0.208879 0.227414 0.358366 0.072 Uiso 1 1 calc R U . . .
H65C H 0.315627 0.208565 0.362543 0.072 Uiso 1 1 calc R U . . .
C66 C 0.2186(5) 0.5277(4) 0.4981(4) 0.0501(18) Uani 1 1 d . . . . .
C67 C 0.1441(7) 0.5269(5) 0.5754(6) 0.084(3) Uani 1 1 d . . . . .
H67A H 0.177073 0.495278 0.614446 0.126 Uiso 1 1 calc R U . . .
H67B H 0.099018 0.503473 0.573651 0.126 Uiso 1 1 calc R U . . .
H67C H 0.108913 0.581498 0.587233 0.126 Uiso 1 1 calc R U . . .
C68 C 0.2856(6) 0.5703(4) 0.4996(5) 0.062(2) Uani 1 1 d . . . . .
H68A H 0.312993 0.545416 0.542778 0.093 Uiso 1 1 calc R U . . .
H68B H 0.248440 0.626613 0.504190 0.093 Uiso 1 1 calc R U . . .
H68C H 0.337497 0.565685 0.452653 0.093 Uiso 1 1 calc R U . . .
C69 C 0.1678(6) 0.5750(4) 0.4345(5) 0.069(2) Uani 1 1 d . . . . .
H69A H 0.145876 0.632095 0.437016 0.103 Uiso 1 1 calc R U . . .
H69B H 0.112573 0.559445 0.441357 0.103 Uiso 1 1 calc R U . . .
H69C H 0.213097 0.563155 0.385209 0.103 Uiso 1 1 calc R U . . .
C70 C 0.8254(4) 0.0236(3) 0.2795(3) 0.0364(14) Uani 1 1 d . . . . .
C71 C 0.7395(5) 0.0373(4) 0.2482(4) 0.0489(17) Uani 1 1 d . . . . .
H71A H 0.679447 0.051323 0.288325 0.073 Uiso 1 1 calc R U . . .
H71B H 0.748600 -0.011554 0.230581 0.073 Uiso 1 1 calc R U . . .
H71C H 0.736473 0.080570 0.205954 0.073 Uiso 1 1 calc R U . . .
C72 C 0.8379(5) -0.0517(4) 0.3389(4) 0.0516(18) Uani 1 1 d . . . . .
H72A H 0.779892 -0.043652 0.381272 0.077 Uiso 1 1 calc R U . . .
H72B H 0.893261 -0.061652 0.357407 0.077 Uiso 1 1 calc R U . . .
H72C H 0.848572 -0.097469 0.315704 0.077 Uiso 1 1 calc R U . . .
C73 C 0.9153(5) 0.0082(4) 0.2121(4) 0.055(2) Uani 1 1 d . . . . .
H73A H 0.925592 -0.039683 0.192349 0.083 Uiso 1 1 calc R U . . .
H73B H 0.971318 0.000717 0.228585 0.083 Uiso 1 1 calc R U . . .
H73C H 0.906367 0.053859 0.172287 0.083 Uiso 1 1 calc R U . . .
C74 C 0.9272(5) 0.2552(4) 0.2837(4) 0.0500(17) Uani 1 1 d . . . . .
C75 C 0.9792(6) 0.2507(5) 0.3407(4) 0.060(2) Uani 1 1 d . . . . .
H75A H 1.018725 0.195297 0.352878 0.090 Uiso 1 1 calc R U . . .
H75B H 0.931924 0.270539 0.386871 0.090 Uiso 1 1 calc R U . . .
H75C H 1.020414 0.283237 0.318877 0.090 Uiso 1 1 calc R U . . .
C76 C 0.8621(6) 0.3437(5) 0.2650(5) 0.064(2) Uani 1 1 d . . . . .
H76A H 0.902314 0.377085 0.242823 0.096 Uiso 1 1 calc R U . . .
H76B H 0.815176 0.363023 0.311522 0.096 Uiso 1 1 calc R U . . .
H76C H 0.828261 0.346238 0.228960 0.096 Uiso 1 1 calc R U . . .
C77 C 1.0016(5) 0.2268(5) 0.2091(4) 0.061(2) Uani 1 1 d . . . . .
H77A H 1.042321 0.259769 0.188704 0.092 Uiso 1 1 calc R U . . .
H77B H 0.967749 0.231499 0.172286 0.092 Uiso 1 1 calc R U . . .
H77C H 1.041562 0.171120 0.219356 0.092 Uiso 1 1 calc R U . . .
C78 C 0.4234(4) 0.0429(3) 0.3832(3) 0.0363(14) Uani 1 1 d . . . . .
C79 C 0.3375(5) 0.0295(4) 0.3942(4) 0.0492(17) Uani 1 1 d . . . . .
H79 H 0.306392 0.009006 0.442806 0.059 Uiso 1 1 calc R U . . .
C80 C 0.2983(6) 0.0464(5) 0.3335(6) 0.070(2) Uani 1 1 d . . . . .
H80 H 0.241397 0.035811 0.340827 0.084 Uiso 1 1 calc R U . . .
C81 C 0.3416(7) 0.0789(6) 0.2618(5) 0.074(2) Uani 1 1 d . . . . .
C82 C 0.4245(7) 0.0913(6) 0.2520(4) 0.074(3) Uani 1 1 d . . . . .
H82 H 0.455388 0.111310 0.203095 0.088 Uiso 1 1 calc R U . . .
C83 C 0.4664(5) 0.0753(4) 0.3120(4) 0.0499(17) Uani 1 1 d . . . . .
H83 H 0.523093 0.086517 0.303967 0.060 Uiso 1 1 calc R U . . .
C84 C 0.2990(10) 0.0987(9) 0.1943(7) 0.137(5) Uani 1 1 d . . . . .
H84A H 0.281885 0.054059 0.191912 0.206 Uiso 1 1 calc R U . . .
H84B H 0.346606 0.108119 0.147486 0.206 Uiso 1 1 calc R U . . .
H84C H 0.241472 0.146547 0.200644 0.206 Uiso 1 1 calc R U . . .
C85 C 0.2738(17) 0.7622(12) 0.3318(11) 0.083(2) Uani 0.5 1 d . . P . .
H85A H 0.228750 0.761323 0.382868 0.100 Uiso 0.5 1 calc R U P . .
H85B H 0.332361 0.714548 0.331945 0.100 Uiso 0.5 1 calc R U P . .
C86 C 0.2974(16) 0.8301(11) 0.3138(11) 0.083(2) Uani 0.5 1 d . . P . .
H86A H 0.366480 0.817863 0.287357 0.100 Uiso 0.5 1 calc R U P . .
H86B H 0.283909 0.852745 0.360238 0.100 Uiso 0.5 1 calc R U P . .
C87 C 0.2389(16) 0.8863(12) 0.2650(11) 0.083(2) Uani 0.5 1 d . . P . .
H87A H 0.192070 0.932476 0.290918 0.100 Uiso 0.5 1 calc R U P . .
H87B H 0.279945 0.905649 0.217899 0.100 Uiso 0.5 1 calc R U P . .
C88 C 0.1922(17) 0.8463(11) 0.2490(11) 0.083(2) Uani 0.5 1 d . . P . .
H88A H 0.201287 0.853803 0.193676 0.100 Uiso 0.5 1 calc R U P . .
H88B H 0.122524 0.868137 0.273392 0.100 Uiso 0.5 1 calc R U P . .
C89 C 0.9048(10) 0.6879(8) 0.3032(8) 0.0458(13) Uani 0.5 1 d . . P . .
H89A H 0.920460 0.636830 0.285610 0.055 Uiso 0.5 1 calc R U P . .
H89B H 0.860573 0.688511 0.354713 0.055 Uiso 0.5 1 calc R U P . .
O10 O 0.8638(7) 0.7519(5) 0.2539(5) 0.0458(13) Uani 0.5 1 d . . P . .
C92 C 0.9401(10) 0.7682(8) 0.1960(7) 0.0458(13) Uani 0.5 1 d . . P . .
H92A H 0.925337 0.826458 0.183571 0.055 Uiso 0.5 1 calc R U P . .
H92B H 0.948823 0.746997 0.150038 0.055 Uiso 0.5 1 calc R U P . .
C91 C 1.0286(10) 0.7315(8) 0.2208(7) 0.0458(13) Uani 0.5 1 d . . P . .
H91A H 1.058636 0.771281 0.215206 0.055 Uiso 0.5 1 calc R U P . .
H91B H 1.075333 0.688033 0.191038 0.055 Uiso 0.5 1 calc R U P . .
O11 O 1.066(2) 0.0310(17) 0.5058(19) 0.195(8) Uiso 0.5 1 d D . P A -1
C93 C 1.061(3) 0.025(3) 0.4333(16) 0.195(8) Uiso 0.5 1 d D . P A -1
H93A H 1.106350 -0.026716 0.417094 0.234 Uiso 0.5 1 calc R U P A -1
H93B H 1.079286 0.067895 0.395349 0.234 Uiso 0.5 1 calc R U P A -1
C94 C 0.958(3) 0.033(3) 0.439(2) 0.195(8) Uiso 0.5 1 d D . P A -1
H94A H 0.958036 -0.009216 0.416326 0.234 Uiso 0.5 1 calc R U P A -1
H94B H 0.925072 0.085671 0.413145 0.234 Uiso 0.5 1 calc R U P A -1
C95 C 0.9082(19) 0.026(3) 0.526(2) 0.195(8) Uiso 0.5 1 d D . P A -1
H95A H 0.850080 0.073484 0.538539 0.234 Uiso 0.5 1 calc R U P A -1
H95B H 0.889457 -0.021851 0.542839 0.234 Uiso 0.5 1 calc R U P A -1
C96 C 0.983(3) 0.020(3) 0.5643(15) 0.195(8) Uiso 0.5 1 d D . P A -1
H96A H 0.956295 0.061306 0.598244 0.234 Uiso 0.5 1 calc R U P A -1
H96B H 1.002472 -0.032838 0.594838 0.234 Uiso 0.5 1 calc R U P A -1

loop_
_atom_site_aniso_label
_atom_site_aniso_U_11
_atom_site_aniso_U_22
_atom_site_aniso_U_33
_atom_site_aniso_U_23
_atom_site_aniso_U_13
_atom_site_aniso_U_12
Y1 0.0232(3) 0.0321(3) 0.0286(3) 0.0008(2) -0.0116(2) -0.0095(2)
Y2 0.0279(3) 0.0317(3) 0.0289(3) -0.0034(2) -0.0090(2) -0.0112(2)
O1 0.044(2) 0.037(2) 0.050(3) -0.0043(19) -0.023(2) -0.012(2)
O2 0.0225(19) 0.042(2) 0.038(2) 0.0033(18) -0.0118(17) -0.0111(17)
O3 0.029(2) 0.042(2) 0.029(2) -0.0049(17) -0.0165(17) -0.0095(17)
O4 0.033(2) 0.046(2) 0.037(2) 0.0084(19) -0.0050(19) -0.0069(19)
O5 0.036(2) 0.036(2) 0.048(3) -0.0046(19) -0.016(2) -0.0088(19)
O6 0.030(2) 0.035(2) 0.038(2) -0.0079(17) -0.0041(18) -0.0141(17)
O8 0.062(3) 0.060(3) 0.037(2) -0.020(2) 0.009(2) -0.040(3)
O7 0.041(2) 0.031(2) 0.036(2) -0.0008(17) -0.0210(19) -0.0090(18)
O9 0.121(7) 0.085(5) 0.075(5) 0.005(4) -0.050(5) -0.058(5)
C90 0.050(3) 0.045(3) 0.044(3) -0.019(2) -0.020(2) -0.005(2)
N2 0.033(3) 0.034(2) 0.030(3) -0.005(2) -0.008(2) -0.010(2)
N1 0.026(2) 0.035(2) 0.032(3) 0.002(2) -0.015(2) -0.010(2)
C1 0.040(3) 0.026(3) 0.036(3) -0.005(2) -0.018(3) -0.003(2)
C2 0.040(4) 0.042(3) 0.054(4) -0.006(3) -0.020(3) -0.017(3)
C3 0.051(4) 0.037(3) 0.055(4) -0.003(3) -0.026(3) -0.022(3)
C4 0.053(4) 0.039(3) 0.033(3) -0.002(3) -0.017(3) -0.019(3)
C5 0.034(3) 0.032(3) 0.045(4) -0.002(3) -0.018(3) -0.004(3)
C6 0.039(3) 0.032(3) 0.040(3) -0.003(2) -0.015(3) -0.008(3)
C7 0.025(3) 0.037(3) 0.034(3) -0.001(2) -0.012(2) -0.014(2)
C8 0.029(3) 0.035(3) 0.035(3) -0.004(2) -0.009(3) -0.008(2)
C9 0.032(3) 0.035(3) 0.038(3) -0.004(2) -0.008(3) -0.015(3)
C10 0.024(3) 0.033(3) 0.048(4) -0.009(3) -0.013(3) -0.008(2)
C11 0.026(3) 0.041(3) 0.050(4) -0.001(3) -0.023(3) -0.008(3)
C12 0.030(3) 0.028(3) 0.037(3) -0.003(2) -0.015(2) -0.010(2)
C13 0.032(3) 0.043(3) 0.048(4) -0.004(3) -0.011(3) -0.016(3)
C14 0.030(3) 0.055(4) 0.028(3) 0.004(3) -0.016(2) -0.019(3)
C15 0.030(3) 0.046(3) 0.043(4) 0.011(3) -0.014(3) -0.015(3)
C16 0.060(5) 0.062(4) 0.035(4) 0.008(3) -0.016(3) -0.013(4)
C17 0.061(5) 0.059(5) 0.038(4) 0.010(3) -0.004(4) -0.013(4)
C18 0.044(4) 0.073(5) 0.061(5) 0.003(4) -0.002(4) -0.011(4)
C19 0.037(4) 0.065(4) 0.048(4) 0.003(3) -0.003(3) -0.025(3)
C20 0.037(4) 0.058(4) 0.077(5) -0.021(4) -0.029(4) -0.015(3)
C21 0.040(4) 0.086(6) 0.103(7) -0.035(5) -0.012(4) -0.020(4)
C22 0.057(5) 0.077(6) 0.147(9) -0.028(6) -0.048(6) -0.032(5)
C23 0.066(5) 0.063(5) 0.102(7) -0.023(5) -0.051(5) -0.015(4)
C24 0.062(4) 0.029(3) 0.045(4) -0.006(3) -0.024(3) -0.005(3)
C25 0.082(6) 0.052(4) 0.091(6) -0.005(4) -0.053(5) -0.008(4)
C26 0.087(6) 0.047(4) 0.071(6) 0.012(4) -0.010(5) -0.016(4)
C27 0.123(8) 0.056(5) 0.073(6) -0.022(4) -0.052(6) -0.009(5)
C28 0.032(3) 0.042(3) 0.045(4) 0.012(3) -0.017(3) -0.015(3)
C29 0.053(4) 0.042(4) 0.073(5) 0.003(3) -0.032(4) -0.014(3)
C30 0.034(3) 0.063(4) 0.047(4) 0.003(3) -0.021(3) -0.015(3)
C31 0.060(5) 0.077(5) 0.069(5) 0.041(4) -0.026(4) -0.037(4)
C32 0.027(3) 0.045(4) 0.069(5) -0.007(3) -0.011(3) -0.017(3)
C33 0.047(5) 0.071(6) 0.156(10) 0.033(6) -0.064(6) -0.025(4)
C34 0.035(4) 0.074(5) 0.084(6) -0.027(4) -0.020(4) -0.023(4)
C35 0.024(4) 0.122(8) 0.116(8) -0.074(6) 0.001(4) -0.022(4)
C36 0.031(3) 0.038(3) 0.037(3) -0.006(2) -0.020(3) -0.008(3)
C37 0.037(4) 0.066(4) 0.044(4) -0.011(3) -0.010(3) -0.016(3)
C38 0.056(5) 0.095(6) 0.032(4) -0.014(4) -0.007(3) -0.036(4)
C39 0.080(6) 0.071(5) 0.040(4) -0.001(3) -0.031(4) -0.038(4)
C40 0.042(4) 0.051(4) 0.056(4) 0.002(3) -0.028(3) -0.022(3)
C41 0.031(3) 0.044(3) 0.039(3) -0.002(3) -0.015(3) -0.018(3)
C42 0.085(7) 0.135(9) 0.068(6) -0.012(6) -0.039(5) -0.052(6)
C43 0.040(3) 0.036(3) 0.032(3) -0.005(2) -0.008(3) -0.011(3)
C44 0.042(4) 0.038(3) 0.035(3) -0.004(3) -0.012(3) -0.010(3)
C45 0.034(3) 0.040(3) 0.048(4) -0.008(3) -0.016(3) -0.002(3)
C46 0.035(3) 0.044(4) 0.045(4) -0.007(3) -0.013(3) -0.001(3)
C47 0.040(3) 0.033(3) 0.042(3) -0.009(3) -0.016(3) -0.006(3)
C48 0.037(3) 0.033(3) 0.037(3) -0.001(2) -0.016(3) -0.008(3)
C49 0.025(3) 0.028(3) 0.034(3) -0.004(2) -0.006(2) -0.008(2)
C50 0.036(3) 0.036(3) 0.042(3) -0.003(3) -0.015(3) -0.013(3)
C51 0.035(3) 0.045(3) 0.039(3) -0.002(3) -0.014(3) -0.014(3)
C52 0.036(3) 0.046(3) 0.043(4) -0.010(3) -0.014(3) -0.017(3)
C53 0.033(3) 0.037(3) 0.044(4) -0.016(3) -0.011(3) -0.011(3)
C54 0.024(3) 0.035(3) 0.040(3) -0.010(2) -0.008(2) -0.008(2)
C55 0.041(3) 0.040(3) 0.039(3) -0.001(3) -0.013(3) -0.019(3)
C56 0.038(3) 0.036(3) 0.038(3) -0.013(3) -0.014(3) -0.008(3)
C57 0.052(4) 0.059(4) 0.040(4) -0.014(3) -0.007(3) -0.030(3)
C58 0.056(5) 0.081(6) 0.070(5) -0.024(4) -0.015(4) -0.031(4)
C59 0.174(11) 0.135(9) 0.031(4) -0.039(5) 0.035(6) -0.113(9)
C60 0.064(5) 0.077(5) 0.046(5) -0.022(4) 0.009(4) -0.018(4)
C61 0.056(5) 0.087(6) 0.042(4) -0.015(4) 0.013(3) -0.039(4)
C62 0.031(3) 0.039(3) 0.051(4) -0.002(3) -0.015(3) -0.004(3)
C63 0.041(4) 0.066(5) 0.072(5) -0.018(4) -0.021(4) -0.015(4)
C64 0.049(4) 0.054(4) 0.048(4) 0.012(3) -0.015(3) -0.024(3)
C65 0.045(4) 0.061(4) 0.038(4) -0.004(3) -0.016(3) -0.016(3)
C66 0.049(4) 0.028(3) 0.066(5) -0.013(3) -0.014(4) -0.003(3)
C67 0.080(6) 0.053(5) 0.096(7) -0.024(5) -0.007(5) -0.005(5)
C68 0.071(5) 0.049(4) 0.071(5) -0.012(4) -0.029(4) -0.016(4)
C69 0.070(5) 0.043(4) 0.097(7) -0.009(4) -0.044(5) -0.006(4)
C70 0.035(3) 0.035(3) 0.037(3) -0.010(3) -0.007(3) -0.009(3)
C71 0.056(4) 0.050(4) 0.054(4) -0.009(3) -0.020(3) -0.026(3)
C72 0.053(4) 0.034(3) 0.060(4) -0.006(3) -0.015(4) -0.007(3)
C73 0.046(4) 0.059(4) 0.059(5) -0.027(4) 0.011(3) -0.025(4)
C74 0.057(4) 0.053(4) 0.047(4) -0.007(3) -0.010(3) -0.029(4)
C75 0.057(5) 0.087(5) 0.061(5) -0.001(4) -0.023(4) -0.051(4)
C76 0.058(5) 0.060(5) 0.079(6) 0.004(4) -0.017(4) -0.034(4)
C77 0.046(4) 0.082(5) 0.062(5) -0.015(4) 0.005(4) -0.041(4)
C78 0.038(3) 0.040(3) 0.036(3) -0.006(3) -0.023(3) -0.008(3)
C79 0.049(4) 0.049(4) 0.062(5) 0.002(3) -0.028(4) -0.025(3)
C80 0.071(5) 0.069(5) 0.103(7) -0.013(5) -0.057(5) -0.030(4)
C81 0.074(6) 0.105(7) 0.050(5) -0.009(5) -0.035(4) -0.022(5)
C82 0.072(6) 0.108(7) 0.037(4) 0.000(4) -0.025(4) -0.024(5)
C83 0.044(4) 0.062(4) 0.040(4) 0.001(3) -0.017(3) -0.015(3)
C84 0.143(12) 0.194(14) 0.093(9) -0.012(9) -0.084(9) -0.039(10)
C85 0.121(7) 0.085(5) 0.075(5) 0.005(4) -0.050(5) -0.058(5)
C86 0.121(7) 0.085(5) 0.075(5) 0.005(4) -0.050(5) -0.058(5)
C87 0.121(7) 0.085(5) 0.075(5) 0.005(4) -0.050(5) -0.058(5)
C88 0.121(7) 0.085(5) 0.075(5) 0.005(4) -0.050(5) -0.058(5)
C89 0.050(3) 0.045(3) 0.044(3) -0.019(2) -0.020(2) -0.005(2)
O10 0.050(3) 0.045(3) 0.044(3) -0.019(2) -0.020(2) -0.005(2)
C92 0.050(3) 0.045(3) 0.044(3) -0.019(2) -0.020(2) -0.005(2)
C91 0.050(3) 0.045(3) 0.044(3) -0.019(2) -0.020(2) -0.005(2)

loop_
_atom_type_symbol
_atom_type_description
_atom_type_scat_dispersion_real
_atom_type_scat_dispersion_imag
_atom_type_scat_source
C C 0.0033 0.0016 'International Tables Vol C Tables 4.2.6.8 and 6.1.1.4'
H H 0.0000 0.0000 'International Tables Vol C Tables 4.2.6.8 and 6.1.1.4'
N N 0.0061 0.0033 'International Tables Vol C Tables 4.2.6.8 and 6.1.1.4'
O O 0.0106 0.0060 'International Tables Vol C Tables 4.2.6.8 and 6.1.1.4'
Y Y -2.7962 3.5667 'International Tables Vol C Tables 4.2.6.8 and 6.1.1.4'

loop_
_geom_angle_atom_site_label_1
_geom_angle_atom_site_label_2
_geom_angle_atom_site_label_3
_geom_angle
_geom_angle_site_symmetry_1
_geom_angle_site_symmetry_3
O2 Y1 O1 112.57(16) . .
O2 Y1 O3 104.37(14) . 2_665
O1 Y1 O3 87.10(15) . 2_665
O2 Y1 O3 100.19(14) . .
O1 Y1 O3 143.53(15) . .
O3 Y1 O3 69.02(15) 2_665 .
O2 Y1 O4 131.12(16) . .
O1 Y1 O4 91.45(16) . .
O3 Y1 O4 119.38(14) 2_665 .
O3 Y1 O4 77.96(14) . .
O2 Y1 N1 76.66(15) . .
O1 Y1 N1 77.69(16) . .
O3 Y1 N1 163.70(15) 2_665 .
O3 Y1 N1 127.13(14) . .
O4 Y1 N1 67.47(14) . .
O2 Y1 Y1 104.90(11) . 2_665
O1 Y1 Y1 117.77(12) . 2_665
O3 Y1 Y1 35.16(9) 2_665 2_665
O3 Y1 Y1 33.86(9) . 2_665
O4 Y1 Y1 99.44(10) . 2_665
N1 Y1 Y1 160.91(11) . 2_665
O5 Y2 O6 111.17(16) . .
O5 Y2 O7 86.98(15) . .
O6 Y2 O7 104.74(15) . .
O5 Y2 O7 143.09(15) . 2_656
O6 Y2 O7 101.30(14) . 2_656
O7 Y2 O7 67.68(16) . 2_656
O5 Y2 O8 92.57(18) . .
O6 Y2 O8 131.58(16) . .
O7 Y2 O8 118.57(15) . .
O7 Y2 O8 77.92(15) 2_656 .
O5 Y2 N2 77.03(16) . .
O6 Y2 N2 77.52(14) . .
O7 Y2 N2 163.42(15) . .
O7 Y2 N2 128.47(15) 2_656 .
O8 Y2 N2 67.25(14) . .
O5 Y2 Y2 117.01(12) . 2_656
O6 Y2 Y2 105.72(10) . 2_656
O7 Y2 Y2 34.18(9) . 2_656
O7 Y2 Y2 33.50(10) 2_656 2_656
O8 Y2 Y2 99.10(10) . 2_656
N2 Y2 Y2 161.74(11) . 2_656
C1 O1 Y1 139.5(4) . .
C7 O2 Y1 143.9(3) . .
C36 O3 Y1 133.4(3) . 2_665
C36 O3 Y1 115.6(3) . .
Y1 O3 Y1 110.98(15) 2_665 .
C19 O4 C16 109.0(5) . .
C19 O4 Y1 131.3(4) . .
C16 O4 Y1 119.6(4) . .
C43 O5 Y2 137.9(4) . .
C49 O6 Y2 142.7(3) . .
C61 O8 C58 110.0(5) . .
C61 O8 Y2 131.8(4) . .
C58 O8 Y2 118.1(4) . .
C78 O7 Y2 131.4(3) . .
C78 O7 Y2 116.2(3) . 2_656
Y2 O7 Y2 112.32(16) . 2_656
C85 O9 C88 101.4(12) . .
C91 C90 C89 100.3(11) . .
C55 N2 C56 109.2(4) . .
C55 N2 C57 109.3(5) . .
C56 N2 C57 108.8(5) . .
C55 N2 Y2 109.7(3) . .
C56 N2 Y2 109.0(3) . .
C57 N2 Y2 110.7(3) . .
C15 N1 C14 108.5(5) . .
C15 N1 C13 113.5(5) . .
C14 N1 C13 108.9(4) . .
C15 N1 Y1 111.0(3) . .
C14 N1 Y1 108.9(3) . .
C13 N1 Y1 105.9(3) . .
O1 C1 C2 121.7(6) . .
O1 C1 C6 118.2(5) . .
C2 C1 C6 120.2(5) . .
C1 C2 C3 116.9(6) . .
C1 C2 C20 122.8(6) . .
C3 C2 C20 120.3(6) . .
C4 C3 C2 123.9(6) . .
C5 C4 C3 117.9(6) . .
C5 C4 C24 121.7(6) . .
C3 C4 C24 120.3(6) . .
C4 C5 C6 120.6(6) . .
C5 C6 C1 120.5(6) . .
C5 C6 C13 119.0(6) . .
C1 C6 C13 120.5(5) . .
O2 C7 C12 118.8(5) . .
O2 C7 C8 121.0(5) . .
C12 C7 C8 120.2(5) . .
C9 C8 C7 116.3(5) . .
C9 C8 C28 120.6(5) . .
C7 C8 C28 123.0(5) . .
C8 C9 C10 124.7(5) . .
C11 C10 C9 116.4(5) . .
C11 C10 C32 123.8(6) . .
C9 C10 C32 119.6(5) . .
C10 C11 C12 123.2(6) . .
C7 C12 C11 119.3(5) . .
C7 C12 C14 121.8(5) . .
C11 C12 C14 118.8(5) . .
N1 C13 C6 112.3(5) . .
N1 C14 C12 117.1(5) . .
C16 C15 N1 112.9(5) . .
C15 C16 O4 105.5(5) . .
C15 C16 C17 116.6(6) . .
O4 C16 C17 102.5(6) . .
C18 C17 C16 100.7(6) . .
C19 C18 C17 103.7(6) . .
O4 C19 C18 105.6(6) . .
C23 C20 C2 110.4(6) . .
C23 C20 C21 111.2(7) . .
C2 C20 C21 108.0(6) . .
C23 C20 C22 106.5(7) . .
C2 C20 C22 113.2(6) . .
C21 C20 C22 107.5(7) . .
C26 C24 C27 111.5(7) . .
C26 C24 C4 108.8(6) . .
C27 C24 C4 109.4(6) . .
C26 C24 C25 108.7(7) . .
C27 C24 C25 105.4(7) . .
C4 C24 C25 113.1(6) . .
C8 C28 C30 110.3(5) . .
C8 C28 C29 108.1(5) . .
C30 C28 C29 110.5(5) . .
C8 C28 C31 111.9(5) . .
C30 C28 C31 108.2(6) . .
C29 C28 C31 107.8(6) . .
C34 C32 C33 108.3(7) . .
C34 C32 C35 109.7(6) . .
C33 C32 C35 109.7(7) . .
C34 C32 C10 108.6(5) . .
C33 C32 C10 110.2(5) . .
C35 C32 C10 110.3(6) . .
O3 C36 C41 121.1(5) . .
O3 C36 C37 121.4(5) . .
C41 C36 C37 117.5(6) . .
C38 C37 C36 120.0(6) . .
C39 C38 C37 122.8(7) . .
C38 C39 C40 117.4(6) . .
C38 C39 C42 122.8(8) . .
C40 C39 C42 119.9(7) . .
C41 C40 C39 121.3(6) . .
C36 C41 C40 121.0(6) . .
O5 C43 C48 117.8(5) . .
O5 C43 C44 122.3(5) . .
C48 C43 C44 119.9(5) . .
C45 C44 C43 117.1(6) . .
C45 C44 C62 121.2(6) . .
C43 C44 C62 121.6(5) . .
C46 C45 C44 123.8(6) . .
C45 C46 C47 118.8(6) . .
C45 C46 C66 117.9(6) . .
C47 C46 C66 123.3(6) . .
C46 C47 C48 120.5(6) . .
C47 C48 C43 119.8(6) . .
C47 C48 C55 119.3(6) . .
C43 C48 C55 120.9(5) . .
O6 C49 C54 118.7(5) . .
O6 C49 C50 122.6(5) . .
C54 C49 C50 118.7(5) . .
C51 C50 C49 118.0(5) . .
C51 C50 C70 119.8(5) . .
C49 C50 C70 122.2(5) . .
C50 C51 C52 124.3(6) . .
C53 C52 C51 115.7(5) . .
C53 C52 C74 120.0(5) . .
C51 C52 C74 124.3(6) . .
C52 C53 C54 122.7(5) . .
C53 C54 C49 120.2(5) . .
C53 C54 C56 118.3(5) . .
C49 C54 C56 121.1(5) . .
C48 C55 N2 114.5(5) . .
N2 C56 C54 115.6(5) . .
C58 C57 N2 113.5(6) . .
C57 C58 O8 104.6(6) . .
C57 C58 C59 114.2(7) . .
O8 C58 C59 103.2(6) . .
C60 C59 C58 102.3(6) . .
C59 C60 C61 105.0(7) . .
O8 C61 C60 105.2(6) . .
C63 C62 C64 106.7(6) . .
C63 C62 C44 112.7(5) . .
C64 C62 C44 110.7(6) . .
C63 C62 C65 107.9(6) . .
C64 C62 C65 109.6(5) . .
C44 C62 C65 109.1(5) . .
C67 C66 C69 110.5(7) . .
C67 C66 C68 109.1(7) . .
C69 C66 C68 107.7(6) . .
C67 C66 C46 108.9(6) . .
C69 C66 C46 109.1(6) . .
C68 C66 C46 111.5(6) . .
C73 C70 C72 108.5(5) . .
C73 C70 C50 112.8(5) . .
C72 C70 C50 109.5(5) . .
C73 C70 C71 106.3(6) . .
C72 C70 C71 109.2(5) . .
C50 C70 C71 110.5(5) . .
C75 C74 C52 109.9(6) . .
C75 C74 C77 109.9(6) . .
C52 C74 C77 111.4(6) . .
C75 C74 C76 109.8(6) . .
C52 C74 C76 107.5(6) . .
C77 C74 C76 108.2(6) . .
O7 C78 C83 119.9(6) . .
O7 C78 C79 120.7(6) . .
C83 C78 C79 119.3(6) . .
C80 C79 C78 119.7(7) . .
C79 C80 C81 121.0(8) . .
C82 C81 C80 118.5(8) . .
C82 C81 C84 119.6(10) . .
C80 C81 C84 121.8(10) . .
C81 C82 C83 122.3(8) . .
C78 C83 C82 119.1(7) . .
C86 C85 O9 108.8(15) . .
C85 C86 C87 106.9(17) . .
C88 C87 C86 106.7(16) . .
C87 C88 O9 110.2(17) . .
O10 C89 C90 104.8(11) . .
C89 O10 C92 106.7(10) . .
O10 C92 C91 109.7(11) . .
C92 C91 C90 104.5(12) . .
C93 O11 C96 111.0(12) . .
O11 C93 C94 108.6(12) . .
C93 C94 C95 104.6(10) . .
C96 C95 C94 105.5(10) . .
O11 C96 C95 108.0(11) . .

loop_
_geom_bond_atom_site_label_1
_geom_bond_atom_site_label_2
_geom_bond_distance
_geom_bond_site_symmetry_2
Y1 O2 2.128(4) .
Y1 O1 2.136(4) .
Y1 O3 2.263(4) 2_665
Y1 O3 2.339(4) .
Y1 O4 2.365(4) .
Y1 N1 2.542(5) .
Y1 Y1 3.7921(12) 2_665
Y2 O5 2.112(4) .
Y2 O6 2.134(4) .
Y2 O7 2.281(4) .
Y2 O7 2.321(4) 2_656
Y2 O8 2.368(4) .
Y2 N2 2.580(5) .
Y2 Y2 3.8227(11) 2_656
O1 C1 1.350(7) .
O2 C7 1.354(6) .
O3 C36 1.357(7) .
O4 C19 1.442(7) .
O4 C16 1.474(8) .
O5 C43 1.356(7) .
O6 C49 1.352(6) .
O8 C61 1.415(7) .
O8 C58 1.496(9) .
O7 C78 1.371(7) .
O9 C85 1.44(2) .
O9 C88 1.45(2) .
C90 C91 1.489(18) .
C90 C89 1.526(19) .
N2 C55 1.486(7) .
N2 C56 1.501(7) .
N2 C57 1.502(8) .
N1 C15 1.466(7) .
N1 C14 1.491(7) .
N1 C13 1.507(8) .
C1 C2 1.390(8) .
C1 C6 1.401(8) .
C2 C3 1.397(9) .
C2 C20 1.536(9) .
C3 C4 1.381(9) .
C4 C5 1.373(9) .
C4 C24 1.541(8) .
C5 C6 1.388(8) .
C6 C13 1.527(9) .
C7 C12 1.402(8) .
C7 C8 1.433(8) .
C8 C9 1.396(8) .
C8 C28 1.516(8) .
C9 C10 1.409(8) .
C10 C11 1.358(8) .
C10 C32 1.549(8) .
C11 C12 1.405(8) .
C12 C14 1.492(8) .
C15 C16 1.458(9) .
C16 C17 1.550(9) .
C17 C18 1.478(10) .
C18 C19 1.475(11) .
C20 C23 1.528(11) .
C20 C21 1.537(11) .
C20 C22 1.564(10) .
C24 C26 1.515(10) .
C24 C27 1.526(10) .
C24 C25 1.544(11) .
C28 C30 1.519(9) .
C28 C29 1.530(10) .
C28 C31 1.546(9) .
C32 C34 1.507(9) .
C32 C33 1.520(10) .
C32 C35 1.525(11) .
C36 C41 1.385(8) .
C36 C37 1.407(8) .
C37 C38 1.387(10) .
C38 C39 1.356(11) .
C39 C40 1.397(10) .
C39 C42 1.508(11) .
C40 C41 1.385(9) .
C43 C48 1.401(9) .
C43 C44 1.413(9) .
C44 C45 1.391(8) .
C44 C62 1.543(9) .
C45 C46 1.364(9) .
C46 C47 1.375(9) .
C46 C66 1.547(9) .
C47 C48 1.401(8) .
C48 C55 1.481(8) .
C49 C54 1.394(8) .
C49 C50 1.420(8) .
C50 C51 1.389(8) .
C50 C70 1.538(8) .
C51 C52 1.393(8) .
C52 C53 1.388(8) .
C52 C74 1.525(9) .
C53 C54 1.390(8) .
C54 C56 1.505(8) .
C57 C58 1.451(11) .
C58 C59 1.540(11) .
C59 C60 1.465(11) .
C60 C61 1.501(11) .
C62 C63 1.522(9) .
C62 C64 1.527(9) .
C62 C65 1.549(9) .
C66 C67 1.524(11) .
C66 C69 1.540(11) .
C66 C68 1.541(10) .
C70 C73 1.522(8) .
C70 C72 1.532(9) .
C70 C71 1.545(9) .
C74 C75 1.514(10) .
C74 C77 1.538(9) .
C74 C76 1.558(10) .
C78 C83 1.381(9) .
C78 C79 1.394(9) .
C79 C80 1.381(11) .
C80 C81 1.390(12) .
C81 C82 1.344(12) .
C81 C84 1.521(13) .
C82 C83 1.399(10) .
C85 C86 1.37(2) .
C86 C87 1.44(3) .
C87 C88 1.35(2) .
C89 O10 1.378(16) .
O10 C92 1.391(16) .
C92 C91 1.451(18) .
O11 C93 1.418(17) .
O11 C96 1.427(16) .
C93 C94 1.518(17) .
C94 C95 1.552(17) .
C95 C96 1.522(17) .

loop_
_geom_torsion_atom_site_label_1
_geom_torsion_atom_site_label_2
_geom_torsion_atom_site_label_3
_geom_torsion_atom_site_label_4
_geom_torsion
_geom_torsion_site_symmetry_1
Y1 O1 C1 C2 141.1(5) .
Y1 O1 C1 C6 -37.9(9) .
O1 C1 C2 C3 -179.7(6) .
C6 C1 C2 C3 -0.6(9) .
O1 C1 C2 C20 -0.6(10) .
C6 C1 C2 C20 178.4(6) .
C1 C2 C3 C4 1.5(10) .
C20 C2 C3 C4 -177.6(6) .
C2 C3 C4 C5 -1.6(10) .
C2 C3 C4 C24 177.4(6) .
C3 C4 C5 C6 0.9(9) .
C24 C4 C5 C6 -178.1(6) .
C4 C5 C6 C1 -0.1(9) .
C4 C5 C6 C13 177.4(6) .
O1 C1 C6 C5 179.1(6) .
C2 C1 C6 C5 0.0(9) .
O1 C1 C6 C13 1.5(9) .
C2 C1 C6 C13 -177.5(6) .
Y1 O2 C7 C12 -18.2(9) .
Y1 O2 C7 C8 163.2(4) .
O2 C7 C8 C9 178.4(5) .
C12 C7 C8 C9 -0.2(8) .
O2 C7 C8 C28 1.8(9) .
C12 C7 C8 C28 -176.8(6) .
C7 C8 C9 C10 0.2(9) .
C28 C8 C9 C10 176.9(6) .
C8 C9 C10 C11 0.5(9) .
C8 C9 C10 C32 -176.5(6) .
C9 C10 C11 C12 -1.3(9) .
C32 C10 C11 C12 175.5(6) .
O2 C7 C12 C11 -179.2(5) .
C8 C7 C12 C11 -0.6(8) .
O2 C7 C12 C14 -4.3(8) .
C8 C7 C12 C14 174.4(5) .
C10 C11 C12 C7 1.4(9) .
C10 C11 C12 C14 -173.7(6) .
C15 N1 C13 C6 46.8(7) .
C14 N1 C13 C6 167.8(5) .
Y1 N1 C13 C6 -75.2(5) .
C5 C6 C13 N1 -118.0(6) .
C1 C6 C13 N1 59.6(8) .
C15 N1 C14 C12 170.1(5) .
C13 N1 C14 C12 46.1(7) .
Y1 N1 C14 C12 -69.0(5) .
C7 C12 C14 N1 53.5(8) .
C11 C12 C14 N1 -131.6(6) .
C14 N1 C15 C16 79.8(7) .
C13 N1 C15 C16 -159.0(6) .
Y1 N1 C15 C16 -39.8(7) .
N1 C15 C16 O4 53.8(8) .
N1 C15 C16 C17 166.8(6) .
C19 O4 C16 C15 139.2(6) .
Y1 O4 C16 C15 -44.6(7) .
C19 O4 C16 C17 16.7(7) .
Y1 O4 C16 C17 -167.1(4) .
C15 C16 C17 C18 -150.9(7) .
O4 C16 C17 C18 -36.2(8) .
C16 C17 C18 C19 42.7(8) .
C16 O4 C19 C18 9.7(8) .
Y1 O4 C19 C18 -166.0(5) .
C17 C18 C19 O4 -33.6(8) .
C1 C2 C20 C23 63.1(8) .
C3 C2 C20 C23 -117.9(7) .
C1 C2 C20 C21 -58.6(9) .
C3 C2 C20 C21 120.3(7) .
C1 C2 C20 C22 -177.5(7) .
C3 C2 C20 C22 1.4(10) .
C5 C4 C24 C26 119.1(7) .
C3 C4 C24 C26 -59.8(9) .
C5 C4 C24 C27 -118.8(8) .
C3 C4 C24 C27 62.2(9) .
C5 C4 C24 C25 -1.8(9) .
C3 C4 C24 C25 179.3(7) .
C9 C8 C28 C30 122.6(6) .
C7 C8 C28 C30 -60.9(7) .
C9 C8 C28 C29 -116.4(6) .
C7 C8 C28 C29 60.0(8) .
C9 C8 C28 C31 2.1(9) .
C7 C8 C28 C31 178.6(6) .
C11 C10 C32 C34 -108.8(7) .
C9 C10 C32 C34 67.9(8) .
C11 C10 C32 C33 9.7(10) .
C9 C10 C32 C33 -173.6(7) .
C11 C10 C32 C35 131.0(7) .
C9 C10 C32 C35 -52.3(8) .
Y1 O3 C36 C41 -131.0(5) 2_665
Y1 O3 C36 C41 45.8(7) .
Y1 O3 C36 C37 51.0(8) 2_665
Y1 O3 C36 C37 -132.2(5) .
O3 C36 C37 C38 175.2(6) .
C41 C36 C37 C38 -2.8(10) .
C36 C37 C38 C39 1.0(12) .
C37 C38 C39 C40 0.9(12) .
C37 C38 C39 C42 179.9(8) .
C38 C39 C40 C41 -0.9(11) .
C42 C39 C40 C41 -179.9(7) .
O3 C36 C41 C40 -175.2(5) .
C37 C36 C41 C40 2.8(9) .
C39 C40 C41 C36 -1.0(10) .
Y2 O5 C43 C48 47.6(8) .
Y2 O5 C43 C44 -130.7(6) .
O5 C43 C44 C45 179.6(6) .
C48 C43 C44 C45 1.4(9) .
O5 C43 C44 C62 -4.5(9) .
C48 C43 C44 C62 177.3(6) .
C43 C44 C45 C46 -2.2(10) .
C62 C44 C45 C46 -178.2(6) .
C44 C45 C46 C47 2.7(10) .
C44 C45 C46 C66 -178.0(6) .
C45 C46 C47 C48 -2.3(10) .
C66 C46 C47 C48 178.5(6) .
C46 C47 C48 C43 1.6(9) .
C46 C47 C48 C55 -179.5(6) .
O5 C43 C48 C47 -179.4(5) .
C44 C43 C48 C47 -1.1(9) .
O5 C43 C48 C55 1.7(9) .
C44 C43 C48 C55 180.0(6) .
Y2 O6 C49 C54 26.4(9) .
Y2 O6 C49 C50 -154.0(5) .
O6 C49 C50 C51 173.8(5) .
C54 C49 C50 C51 -6.6(9) .
O6 C49 C50 C70 -8.6(9) .
C54 C49 C50 C70 171.0(5) .
C49 C50 C51 C52 3.2(9) .
C70 C50 C51 C52 -174.4(6) .
C50 C51 C52 C53 1.2(9) .
C50 C51 C52 C74 179.6(6) .
C51 C52 C53 C54 -2.3(9) .
C74 C52 C53 C54 179.3(6) .
C52 C53 C54 C49 -1.2(9) .
C52 C53 C54 C56 172.5(6) .
O6 C49 C54 C53 -174.7(5) .
C50 C49 C54 C53 5.7(9) .
O6 C49 C54 C56 11.8(8) .
C50 C49 C54 C56 -167.8(5) .
C47 C48 C55 N2 120.2(6) .
C43 C48 C55 N2 -60.9(8) .
C56 N2 C55 C48 -173.8(5) .
C57 N2 C55 C48 -54.8(7) .
Y2 N2 C55 C48 66.8(5) .
C55 N2 C56 C54 -52.9(6) .
C57 N2 C56 C54 -172.1(5) .
Y2 N2 C56 C54 67.0(5) .
C53 C54 C56 N2 123.4(6) .
C49 C54 C56 N2 -62.9(7) .
C55 N2 C57 C58 154.4(6) .
C56 N2 C57 C58 -86.3(7) .
Y2 N2 C57 C58 33.4(7) .
N2 C57 C58 O8 -54.1(8) .
N2 C57 C58 C59 -166.1(7) .
C61 O8 C58 C57 -130.9(7) .
Y2 O8 C58 C57 52.8(7) .
C61 O8 C58 C59 -11.1(9) .
Y2 O8 C58 C59 172.6(6) .
C57 C58 C59 C60 143.0(8) .
O8 C58 C59 C60 30.1(10) .
C58 C59 C60 C61 -38.1(11) .
C58 O8 C61 C60 -12.1(9) .
Y2 O8 C61 C60 163.6(5) .
C59 C60 C61 O8 32.0(10) .
C45 C44 C62 C63 -4.1(9) .
C43 C44 C62 C63 -179.9(6) .
C45 C44 C62 C64 -123.5(6) .
C43 C44 C62 C64 60.7(8) .
C45 C44 C62 C65 115.7(6) .
C43 C44 C62 C65 -60.1(8) .
C45 C46 C66 C67 63.6(9) .
C47 C46 C66 C67 -117.2(8) .
C45 C46 C66 C69 -57.1(8) .
C47 C46 C66 C69 122.1(8) .
C45 C46 C66 C68 -175.9(6) .
C47 C46 C66 C68 3.3(10) .
C51 C50 C70 C73 3.2(9) .
C49 C50 C70 C73 -174.3(6) .
C51 C50 C70 C72 124.2(6) .
C49 C50 C70 C72 -53.3(8) .
C51 C50 C70 C71 -115.6(6) .
C49 C50 C70 C71 66.9(7) .
C53 C52 C74 C75 55.6(8) .
C51 C52 C74 C75 -122.7(7) .
C53 C52 C74 C77 177.6(7) .
C51 C52 C74 C77 -0.6(10) .
C53 C52 C74 C76 -63.9(8) .
C51 C52 C74 C76 117.8(7) .
Y2 O7 C78 C83 47.9(8) .
Y2 O7 C78 C83 -132.6(5) 2_656
Y2 O7 C78 C79 -130.7(5) .
Y2 O7 C78 C79 48.8(7) 2_656
O7 C78 C79 C80 -179.4(6) .
C83 C78 C79 C80 2.0(10) .
C78 C79 C80 C81 -1.9(12) .
C79 C80 C81 C82 2.1(14) .
C79 C80 C81 C84 -179.4(10) .
C80 C81 C82 C83 -2.4(14) .
C84 C81 C82 C83 179.1(10) .
O7 C78 C83 C82 179.1(6) .
C79 C78 C83 C82 -2.3(10) .
C81 C82 C83 C78 2.5(13) .
C88 O9 C85 C86 -24(2) .
O9 C85 C86 C87 20(3) .
C85 C86 C87 C88 -7(3) .
C86 C87 C88 O9 -9(3) .
C85 O9 C88 C87 20(2) .
C91 C90 C89 O10 -37.0(12) .
C90 C89 O10 C92 34.3(12) .
C89 O10 C92 C91 -17.8(13) .
O10 C92 C91 C90 -6.7(13) .
C89 C90 C91 C92 25.5(12) .
C96 O11 C93 C94 16(4) .
O11 C93 C94 C95 -12(5) .
C93 C94 C95 C96 4(4) .
C93 O11 C96 C95 -14(4) .
C94 C95 C96 O11 5(4) .
